data_7122278
loop_
_publ_author_name
'Bergamaschi, Greta'
'Lascialfari, Luisa'
'Pizzi, Andrea'
'Martinez Espinoza, Maria Isabel'
'Demitri, Nicola'
'Milani, Alberto'
'Gori, Alessandro'
'Metrangolo, Pierangelo'

_publ_section_title
;
 A halogen bond-donor amino acid for organocatalysis in water.
;
_journal_issue 76
_journal_name_full 'Chemical communications (Cambridge, England)'
_journal_page_first 10718
_journal_page_last 10721
_journal_paper_doi 10.1039/c8cc06010j
_journal_volume 54
_journal_year 2018
_chemical_absolute_configuration ad
_chemical_formula_moiety 'C9 H6 F4 I N O2, 0.333(C3 H6 O), 0.333(H2 O)'
_chemical_formula_sum 'C10 H8.67 F4 I N O2.67'
_chemical_formula_weight 388.41
_space_group_crystal_system monoclinic
_space_group_IT_number 4
_space_group_name_Hall 'P 2yb'
_space_group_name_H-M_alt 'P 1 21 1'
_symmetry_space_group_name_Hall 'P 2yb'
_symmetry_space_group_name_H-M 'P 1 21 1'
_atom_sites_solution_hydrogens mixed
_atom_sites_solution_primary direct
_atom_sites_solution_secondary difmap
_audit_creation_method SHELXL-2017/1
_audit_update_record
;
2018-04-29 deposited with the CCDC.
2018-08-30 downloaded from the CCDC.
;
_cell_angle_alpha 90
_cell_angle_beta 92.36(3)
_cell_angle_gamma 90
_cell_formula_units_Z 6
_cell_length_a 18.049(4)
_cell_length_b 5.593(1)
_cell_length_c 18.384(4)
_cell_measurement_reflns_used 1666
_cell_measurement_temperature 100(2)
_cell_measurement_theta_max 29.085
_cell_measurement_theta_min 1.092
_cell_volume 1854.3(7)
_computing_cell_refinement 'XDS (Kabsch, 2010)'
_computing_data_collection 'Elettra XRD1 Data Collection SW'
_computing_data_reduction 'XDS (Kabsch, 2010)'
_computing_molecular_graphics 'Ortep3 for Windows - Coot'
_computing_publication_material 'enCIFer - publCIF'
_computing_structure_refinement 'SHELXL-2017/1 (Sheldrick, 2015)'
_computing_structure_solution 'SHELXT (Sheldrick, 2015)'
_diffrn_ambient_temperature 100(2)
_diffrn_measured_fraction_theta_full 0.961
_diffrn_measured_fraction_theta_max 0.960
_diffrn_measurement_device_type
;
'Huber 4-circles Kappa Goniometer, Pilatus 2M detector'
;
_diffrn_measurement_method 'Rotating crystal'
_diffrn_radiation_type Synchrotron
_diffrn_radiation_wavelength 0.700
_diffrn_reflns_av_R_equivalents 0.0442
_diffrn_reflns_av_unetI/netI 0.0820
_diffrn_reflns_Laue_measured_fraction_full 0.961
_diffrn_reflns_Laue_measured_fraction_max 0.960
_diffrn_reflns_limit_h_max 25
_diffrn_reflns_limit_h_min -25
_diffrn_reflns_limit_k_max 7
_diffrn_reflns_limit_k_min -7
_diffrn_reflns_limit_l_max 25
_diffrn_reflns_limit_l_min -25
_diffrn_reflns_number 12396
_diffrn_reflns_point_group_measured_fraction_full 0.898
_diffrn_reflns_point_group_measured_fraction_max 0.887
_diffrn_reflns_theta_full 24.835
_diffrn_reflns_theta_max 29.085
_diffrn_reflns_theta_min 1.092
_diffrn_source 'Elettra Synchrotron - XRD1 BL'
_diffrn_standards_decay_% 0
_diffrn_standards_interval_count 0
_diffrn_standards_number 0
_exptl_absorpt_coefficient_mu 2.503
_exptl_absorpt_correction_type none
_exptl_crystal_colour colorless
_exptl_crystal_density_diffrn 2.087
_exptl_crystal_description Rods
_exptl_crystal_F_000 1116
_exptl_crystal_size_max 0.100
_exptl_crystal_size_mid 0.040
_exptl_crystal_size_min 0.040
_refine_diff_density_max 3.967
_refine_diff_density_min -2.556
_refine_diff_density_rms 0.295
_refine_ls_abs_structure_details
;
 Flack x determined using 1921 quotients [(I+)-(I-)]/[(I+)+(I-)]
 (Parsons, Flack and Wagner, Acta Cryst. B69 (2013) 249-259).
;
_refine_ls_abs_structure_Flack 0.04(4)
_refine_ls_extinction_method none
_refine_ls_goodness_of_fit_ref 1.040
_refine_ls_hydrogen_treatment mixed
_refine_ls_matrix_type full
_refine_ls_number_parameters 481
_refine_ls_number_reflns 8997
_refine_ls_number_restraints 13
_refine_ls_restrained_S_all 1.039
_refine_ls_R_factor_all 0.1259
_refine_ls_R_factor_gt 0.0983
_refine_ls_shift/su_max 0.010
_refine_ls_shift/su_mean 0.000
_refine_ls_structure_factor_coef Fsqd
_refine_ls_weighting_details 'w=1/[\s^2^(Fo^2^)+(0.1362P)^2^+27.3387P] where P=(Fo^2^+2Fc^2^)/3'
_refine_ls_weighting_scheme calc
_refine_ls_wR_factor_gt 0.2614
_refine_ls_wR_factor_ref 0.2826
_reflns_Friedel_coverage 0.685
_reflns_Friedel_fraction_full 0.819
_reflns_Friedel_fraction_max 0.798
_reflns_number_gt 6660
_reflns_number_total 8997
_reflns_threshold_expression 'I > 2\s(I)'
_cod_data_source_file c8cc06010j2.cif
_cod_data_source_block FF4I
_cod_depositor_comments 'Adding full bibliography for 7122278--7122279.cif.'
_cod_original_cell_volume 1854.3(6)
_cod_database_code 7122278
_shelx_shelxl_version_number 2017/1
_shelx_space_group_comment
;
The symmetry employed for this shelxl refinement is uniquely defined
by the following loop, which should always be used as a source of
symmetry information in preference to the above space-group names.
They are only intended as comments.
;
_shelx_estimated_absorpt_t_min 0.788
_shelx_estimated_absorpt_t_max 0.907

loop_
_space_group_symop_operation_xyz
'x, y, z'
'-x, y+1/2, -z'

loop_
_atom_site_label
_atom_site_type_symbol
_atom_site_fract_x
_atom_site_fract_y
_atom_site_fract_z
_atom_site_U_iso_or_equiv
_atom_site_adp_type
_atom_site_occupancy
_atom_site_site_symmetry_order
_atom_site_calc_flag
_atom_site_refinement_flags_posn
_atom_site_refinement_flags_adp
O_1 O 0.8622(10) 0.570(3) -0.0511(8) 0.036(4) Uani 1 1 d . .
C_1 C 0.8359(15) 0.607(4) 0.0114(10) 0.033(5) Uani 1 1 d . .
OXT_1 O 0.8209(11) 0.466(3) 0.0579(10) 0.040(4) Uani 1 1 d . .
CA_1 C 0.8151(16) 0.879(5) 0.0258(13) 0.042(5) Uani 1 1 d . .
HA_1 H 0.819296 0.912366 0.079264 0.050 Uiso 1 1 calc R U
N_1 N 0.8685(11) 1.032(4) -0.0121(11) 0.036(4) Uani 1 1 d . .
H0A_1 H 0.867597 1.182936 0.006638 0.055 Uiso 1 1 calc R U
H0B_1 H 0.855692 1.037609 -0.060498 0.055 Uiso 1 1 calc R U
H0C_1 H 0.914967 0.970689 -0.005768 0.055 Uiso 1 1 calc R U
CB_1 C 0.7379(14) 0.944(4) -0.0030(14) 0.039(5) Uani 1 1 d . .
HB1_1 H 0.734280 0.920903 -0.056394 0.047 Uiso 1 1 calc R U
HB2_1 H 0.727779 1.114413 0.007418 0.047 Uiso 1 1 calc R U
CG_1 C 0.6797(9) 0.783(3) 0.0339(9) 0.043(6) Uani 1 1 d G .
CD1_1 C 0.6602(10) 0.831(3) 0.1048(9) 0.045(6) Uani 1 1 d G .
CE1_1 C 0.6091(11) 0.685(4) 0.1381(7) 0.053(7) Uani 1 1 d G .
CZ_1 C 0.5776(10) 0.492(3) 0.1005(9) 0.056(8) Uani 1 1 d G .
CE2_1 C 0.5971(10) 0.445(3) 0.0295(8) 0.040(5) Uani 1 1 d G .
CD2_1 C 0.6482(11) 0.591(3) -0.0037(7) 0.055(8) Uani 1 1 d G .
FD1_1 F 0.6875(11) 1.004(3) 0.1409(9) 0.054(4) Uani 1 1 d . .
FE1_1 F 0.5909(10) 0.722(4) 0.2055(8) 0.062(5) Uani 1 1 d . .
IZ_1 I 0.50119(12) 0.2626(3) 0.14915(14) 0.0619(6) Uani 1 1 d . .
FE2_1 F 0.5696(11) 0.248(5) -0.0087(12) 0.079(7) Uani 1 1 d . .
FD2_1 F 0.6686(10) 0.536(3) -0.0689(8) 0.049(4) Uani 1 1 d . .
O_2 O 0.8723(12) 1.038(3) -0.1610(8) 0.042(4) Uani 1 1 d . .
C_2 C 0.8375(13) 0.995(5) -0.2243(11) 0.037(5) Uani 1 1 d . .
OXT_2 O 0.8201(10) 1.156(3) -0.2657(9) 0.041(4) Uani 1 1 d . .
CA_2 C 0.8229(11) 0.743(4) -0.2462(11) 0.029(4) Uani 1 1 d . .
HA_2 H 0.836116 0.722360 -0.298093 0.035 Uiso 1 1 calc R U
N_2 N 0.8672(12) 0.573(4) -0.2003(10) 0.034(4) Uani 1 1 d . .
H0A_2 H 0.906712 0.650933 -0.178908 0.050 Uiso 1 1 calc R U
H0B_2 H 0.883694 0.452274 -0.228536 0.050 Uiso 1 1 calc R U
H0C_2 H 0.838472 0.512077 -0.165289 0.050 Uiso 1 1 calc R U
CB_2 C 0.7411(12) 0.683(5) -0.2392(12) 0.035(5) Uani 1 1 d . .
HB1_2 H 0.728811 0.689809 -0.187260 0.042 Uiso 1 1 calc R U
HB2_2 H 0.731912 0.517864 -0.256697 0.042 Uiso 1 1 calc R U
CG_2 C 0.6899(8) 0.859(2) -0.2837(7) 0.037(5) Uani 1 1 d G .
CD1_2 C 0.6786(9) 0.828(2) -0.3583(7) 0.034(5) Uani 1 1 d G .
CE1_2 C 0.6331(9) 0.985(3) -0.3981(5) 0.037(5) Uani 1 1 d G .
CZ_2 C 0.5988(8) 1.173(2) -0.3633(7) 0.040(5) Uani 1 1 d G .
CE2_2 C 0.6101(9) 1.204(2) -0.2886(7) 0.038(5) Uani 1 1 d G .
CD2_2 C 0.6556(9) 1.047(3) -0.2488(5) 0.035(5) Uani 1 1 d G .
FD1_2 F 0.7123(9) 0.657(3) -0.3938(8) 0.043(4) Uani 1 1 d . .
FE1_2 F 0.6268(9) 0.959(3) -0.4688(7) 0.047(4) Uani 1 1 d . .
IZ_2 I 0.52872(10) 1.4016(3) -0.42554(10) 0.0454(4) Uani 1 1 d . .
FE2_2 F 0.5768(9) 1.371(3) -0.2550(9) 0.055(4) Uani 1 1 d . .
FD2_2 F 0.6661(9) 1.087(3) -0.1792(7) 0.045(3) Uani 1 1 d . .
O_3 O 0.8570(10) 0.083(4) 0.2016(9) 0.039(4) Uani 1 1 d . .
C_3 C 0.9194(13) 0.173(5) 0.2013(10) 0.034(5) Uani 1 1 d . .
OXT_3 O 0.9804(10) 0.058(3) 0.1962(9) 0.041(4) Uani 1 1 d . .
CA_3 C 0.9281(15) 0.445(4) 0.2092(10) 0.035(5) Uani 1 1 d . .
HA_3 H 0.957137 0.502610 0.167534 0.042 Uiso 1 1 calc R U
N_3 N 0.8537(12) 0.556(4) 0.2027(9) 0.036(4) Uani 1 1 d . .
H0A_3 H 0.818932 0.440010 0.194179 0.054 Uiso 1 1 calc R U
H0B_3 H 0.852199 0.661661 0.165166 0.054 Uiso 1 1 calc R U
H0C_3 H 0.844218 0.633237 0.244830 0.054 Uiso 1 1 calc R U
CB_3 C 0.9708(13) 0.517(4) 0.2800(11) 0.034(5) Uani 1 1 d . .
HB1_3 H 1.021506 0.449448 0.279095 0.041 Uiso 1 1 calc R U
HB2_3 H 0.975432 0.692968 0.281107 0.041 Uiso 1 1 calc R U
CG_3 C 0.9361(9) 0.436(3) 0.3488(6) 0.038(5) Uani 1 1 d G .
CD1_3 C 0.9610(8) 0.227(3) 0.3827(7) 0.036(5) Uani 1 1 d G .
CE1_3 C 0.9324(8) 0.158(2) 0.4485(7) 0.042(5) Uani 1 1 d G U
CZ_3 C 0.8789(8) 0.297(2) 0.4804(6) 0.030(4) Uani 1 1 d G U
CE2_3 C 0.8539(8) 0.506(2) 0.4465(7) 0.032(4) Uani 1 1 d G U
CD2_3 C 0.8825(9) 0.576(2) 0.3807(7) 0.037(5) Uani 1 1 d G .
FD1_3 F 1.0125(9) 0.094(3) 0.3545(8) 0.043(3) Uani 1 1 d . .
FE1_3 F 0.9548(9) -0.040(3) 0.4783(7) 0.043(3) Uani 1 1 d . .
IZ_3 I 0.84232(9) 0.2084(3) 0.58417(7) 0.0356(3) Uani 1 1 d . .
FE2_3 F 0.8036(9) 0.646(3) 0.4761(7) 0.044(4) Uani 1 1 d . .
FD2_3 F 0.8617(9) 0.776(2) 0.3510(6) 0.039(3) Uani 1 1 d . .
O_4 O 1.0044(10) 0.365(4) -0.0597(10) 0.046(4) Uani 1 1 d . .
H1_4 H 1.01(2) 0.41(8) -0.10(2) 0.068 Uiso 1 1 d . U
H2_4 H 0.96(2) 0.39(8) -0.05(2) 0.068 Uiso 1 1 d . U
O_5 O 0.7319(14) 0.495(4) 0.2909(14) 0.062(6) Uani 1 1 d . .
C_5 C 0.698(2) 0.350(6) 0.3269(15) 0.059(9) Uani 1 1 d . .
C2_5 C 0.715(3) 0.090(6) 0.327(2) 0.078(13) Uani 1 1 d . .
H2A_5 H 0.760704 0.062553 0.301281 0.117 Uiso 1 1 calc R U
H2B_5 H 0.673918 0.004094 0.301500 0.117 Uiso 1 1 calc R U
H2C_5 H 0.720721 0.032652 0.376842 0.117 Uiso 1 1 calc R U
C1_5 C 0.629(3) 0.432(10) 0.369(4) 0.13(3) Uani 1 1 d . .
H1A_5 H 0.585975 0.446571 0.335466 0.196 Uiso 1 1 calc R U
H1B_5 H 0.639455 0.586503 0.392524 0.196 Uiso 1 1 calc R U
H1C_5 H 0.618547 0.312910 0.406808 0.196 Uiso 1 1 calc R U

loop_
_atom_site_aniso_label
_atom_site_aniso_U_11
_atom_site_aniso_U_22
_atom_site_aniso_U_33
_atom_site_aniso_U_23
_atom_site_aniso_U_13
_atom_site_aniso_U_12
O_1 0.048(10) 0.038(9) 0.022(6) -0.001(6) 0.013(6) 0.009(7)
C_1 0.061(14) 0.021(9) 0.018(8) 0.000(7) 0.016(9) -0.004(9)
OXT_1 0.049(10) 0.027(8) 0.044(9) 0.008(7) 0.004(7) -0.002(7)
CA_1 0.061(15) 0.031(12) 0.035(11) -0.005(10) 0.012(10) -0.004(11)
N_1 0.038(10) 0.037(11) 0.035(9) -0.021(8) 0.011(7) -0.001(8)
CB_1 0.041(12) 0.030(12) 0.046(12) -0.004(9) 0.015(10) 0.006(9)
CG_1 0.050(14) 0.040(13) 0.039(11) 0.009(10) 0.018(10) 0.014(11)
CD1_1 0.056(16) 0.043(15) 0.037(12) -0.015(10) 0.008(10) 0.005(11)
CE1_1 0.056(16) 0.053(17) 0.052(13) -0.009(14) 0.029(12) 0.008(14)
CZ_1 0.061(18) 0.065(19) 0.044(14) 0.021(13) 0.024(13) 0.026(15)
CE2_1 0.060(15) 0.033(12) 0.027(9) 0.008(8) 0.007(9) -0.006(10)
CD2_1 0.053(17) 0.062(19) 0.051(15) 0.003(14) 0.024(13) -0.005(14)
FD1_1 0.079(12) 0.036(8) 0.048(9) -0.007(7) 0.020(8) -0.005(8)
FE1_1 0.073(11) 0.077(13) 0.039(7) 0.034(9) 0.028(7) 0.016(10)
IZ_1 0.0552(11) 0.0461(11) 0.0870(14) 0.0132(10) 0.0336(10) 0.0009(8)
FE2_1 0.060(11) 0.088(17) 0.091(14) -0.031(13) 0.027(10) -0.034(12)
FD2_1 0.070(11) 0.037(8) 0.040(7) 0.003(6) 0.018(7) -0.004(7)
O_2 0.080(13) 0.025(8) 0.020(6) 0.009(5) -0.003(7) -0.011(8)
C_2 0.037(12) 0.055(14) 0.020(8) 0.003(9) 0.016(8) 0.007(10)
OXT_2 0.046(10) 0.036(10) 0.041(8) -0.012(7) 0.012(7) -0.008(7)
CA_2 0.030(9) 0.027(11) 0.031(8) -0.010(8) 0.004(7) 0.008(8)
N_2 0.042(11) 0.026(9) 0.032(9) 0.005(7) 0.001(7) -0.002(8)
CB_2 0.029(10) 0.033(12) 0.043(10) -0.003(10) 0.005(8) -0.005(9)
CG_2 0.044(13) 0.032(12) 0.034(10) -0.001(8) -0.002(9) -0.012(9)
CD1_2 0.036(11) 0.031(12) 0.035(10) 0.002(8) -0.002(8) -0.007(9)
CE1_2 0.067(16) 0.028(10) 0.014(7) 0.006(7) -0.004(8) -0.020(10)
CZ_2 0.039(12) 0.028(12) 0.053(12) 0.002(9) 0.013(10) -0.007(9)
CE2_2 0.032(10) 0.038(12) 0.046(11) -0.008(11) 0.009(8) -0.003(10)
CD2_2 0.060(15) 0.022(10) 0.025(9) -0.002(7) 0.016(9) 0.006(9)
FD1_2 0.050(9) 0.044(9) 0.036(6) -0.005(6) -0.001(6) 0.009(6)
FE1_2 0.056(9) 0.057(10) 0.027(6) 0.000(6) -0.009(6) 0.002(7)
IZ_2 0.0483(9) 0.0375(9) 0.0500(9) 0.0050(7) -0.0041(7) 0.0024(7)
FE2_2 0.045(9) 0.060(11) 0.060(10) -0.021(8) 0.003(7) 0.014(8)
FD2_2 0.057(9) 0.055(9) 0.023(6) -0.016(6) 0.004(6) 0.001(7)
O_3 0.037(9) 0.047(10) 0.033(8) 0.009(7) -0.001(7) -0.007(7)
C_3 0.042(12) 0.042(13) 0.020(7) -0.001(8) 0.002(7) -0.001(9)
OXT_3 0.047(10) 0.047(10) 0.029(7) 0.003(7) 0.012(7) 0.003(8)
CA_3 0.065(15) 0.022(10) 0.017(8) -0.012(7) 0.005(8) -0.004(9)
N_3 0.047(12) 0.047(12) 0.015(7) 0.015(7) 0.008(7) 0.002(9)
CB_3 0.039(12) 0.037(12) 0.028(9) -0.011(8) 0.012(8) -0.006(9)
CG_3 0.052(14) 0.042(13) 0.022(8) -0.006(8) 0.016(8) 0.000(10)
CD1_3 0.036(11) 0.041(13) 0.032(9) -0.009(10) 0.006(7) 0.003(10)
CE1_3 0.045(13) 0.036(14) 0.044(11) -0.015(9) 0.001(10) 0.004(9)
CZ_3 0.039(10) 0.045(11) 0.006(6) 0.001(6) 0.006(6) -0.010(8)
CE2_3 0.056(13) 0.014(8) 0.026(8) -0.009(7) 0.005(8) 0.006(8)
CD2_3 0.059(15) 0.023(10) 0.030(10) 0.004(8) 0.007(9) -0.001(9)
FD1_3 0.051(9) 0.041(8) 0.038(7) -0.005(6) 0.015(6) 0.004(7)
FE1_3 0.057(9) 0.043(8) 0.029(6) -0.001(5) 0.011(6) 0.011(6)
IZ_3 0.0509(8) 0.0317(7) 0.0247(5) 0.0014(6) 0.0079(5) -0.0026(6)
FE2_3 0.066(10) 0.036(8) 0.031(6) -0.005(5) 0.017(6) 0.007(6)
FD2_3 0.069(9) 0.027(6) 0.020(5) -0.002(4) 0.012(5) 0.009(6)
O_4 0.033(8) 0.067(14) 0.037(8) 0.000(9) 0.006(7) -0.004(9)
O_5 0.064(14) 0.042(11) 0.081(16) -0.003(11) 0.028(12) -0.002(10)
C_5 0.08(2) 0.07(2) 0.029(12) 0.007(12) 0.027(13) 0.005(16)
C2_5 0.14(4) 0.036(17) 0.07(2) -0.002(15) 0.04(2) 0.00(2)
C1_5 0.11(4) 0.10(4) 0.20(6) 0.09(4) 0.11(4) 0.05(3)

loop_
_atom_type_symbol
_atom_type_description
_atom_type_scat_dispersion_real
_atom_type_scat_dispersion_imag
_atom_type_scat_source
C C 0.0030 0.0016 'International Tables Vol C Tables 4.2.6.8 and 6.1.1.4'
N N 0.0059 0.0032 'International Tables Vol C Tables 4.2.6.8 and 6.1.1.4'
O O 0.0105 0.0059 'International Tables Vol C Tables 4.2.6.8 and 6.1.1.4'
F F 0.0170 0.0100 'International Tables Vol C Tables 4.2.6.8 and 6.1.1.4'
I I -0.4630 1.7726 'International Tables Vol C Tables 4.2.6.8 and 6.1.1.4'
H H 0.0000 0.0000 'International Tables Vol C Tables 4.2.6.8 and 6.1.1.4'

loop_
_geom_angle_atom_site_label_1
_geom_angle_atom_site_label_2
_geom_angle_atom_site_label_3
_geom_angle
OXT_1 C_1 O_1 129(2)
OXT_1 C_1 CA_1 116.6(18)
O_1 C_1 CA_1 113.8(17)
N_1 CA_1 CB_1 108(2)
N_1 CA_1 C_1 108.2(18)
CB_1 CA_1 C_1 113(2)
N_1 CA_1 HA_1 109.3
CB_1 CA_1 HA_1 109.3
C_1 CA_1 HA_1 109.3
CA_1 N_1 H0A_1 109.5
CA_1 N_1 H0B_1 109.5
H0A_1 N_1 H0B_1 109.5
CA_1 N_1 H0C_1 109.5
H0A_1 N_1 H0C_1 109.5
H0B_1 N_1 H0C_1 109.5
CA_1 CB_1 CG_1 110(2)
CA_1 CB_1 HB1_1 109.7
CG_1 CB_1 HB1_1 109.7
CA_1 CB_1 HB2_1 109.7
CG_1 CB_1 HB2_1 109.7
HB1_1 CB_1 HB2_1 108.2
CD1_1 CG_1 CD2_1 120.0
CD1_1 CG_1 CB_1 120.0(14)
CD2_1 CG_1 CB_1 120.0(14)
FD1_1 CD1_1 CG_1 122.0(13)
FD1_1 CD1_1 CE1_1 118.0(13)
CG_1 CD1_1 CE1_1 120.0
FE1_1 CE1_1 CZ_1 118.7(15)
FE1_1 CE1_1 CD1_1 121.3(15)
CZ_1 CE1_1 CD1_1 120.0
CE1_1 CZ_1 CE2_1 120.0
CE1_1 CZ_1 IZ_1 121.5(9)
CE2_1 CZ_1 IZ_1 118.5(9)
FE2_1 CE2_1 CD2_1 118.2(13)
FE2_1 CE2_1 CZ_1 121.8(13)
CD2_1 CE2_1 CZ_1 120.0
FD2_1 CD2_1 CE2_1 118.9(13)
FD2_1 CD2_1 CG_1 121.0(13)
CE2_1 CD2_1 CG_1 120.0
OXT_2 C_2 O_2 121(3)
OXT_2 C_2 CA_2 120(2)
O_2 C_2 CA_2 119(2)
N_2 CA_2 C_2 111.6(18)
N_2 CA_2 CB_2 108.1(18)
C_2 CA_2 CB_2 110.4(17)
N_2 CA_2 HA_2 108.9
C_2 CA_2 HA_2 108.9
CB_2 CA_2 HA_2 108.9
CA_2 N_2 H0A_2 109.5
CA_2 N_2 H0B_2 109.5
H0A_2 N_2 H0B_2 109.5
CA_2 N_2 H0C_2 109.5
H0A_2 N_2 H0C_2 109.5
H0B_2 N_2 H0C_2 109.5
CA_2 CB_2 CG_2 111.9(18)
CA_2 CB_2 HB1_2 109.2
CG_2 CB_2 HB1_2 109.2
CA_2 CB_2 HB2_2 109.2
CG_2 CB_2 HB2_2 109.2
HB1_2 CB_2 HB2_2 107.9
CD1_2 CG_2 CD2_2 120.0
CD1_2 CG_2 CB_2 119.9(12)
CD2_2 CG_2 CB_2 120.1(12)
FD1_2 CD1_2 CG_2 121.8(11)
FD1_2 CD1_2 CE1_2 118.1(11)
CG_2 CD1_2 CE1_2 120.0
FE1_2 CE1_2 CD1_2 118.5(12)
FE1_2 CE1_2 CZ_2 121.4(12)
CD1_2 CE1_2 CZ_2 120.0
CE1_2 CZ_2 CE2_2 120.0
CE1_2 CZ_2 IZ_2 118.6(7)
CE2_2 CZ_2 IZ_2 121.4(7)
FE2_2 CE2_2 CD2_2 119.0(13)
FE2_2 CE2_2 CZ_2 120.9(13)
CD2_2 CE2_2 CZ_2 120.0
FD2_2 CD2_2 CE2_2 117.8(12)
FD2_2 CD2_2 CG_2 122.2(12)
CE2_2 CD2_2 CG_2 120.0
O_3 C_3 OXT_3 126(2)
O_3 C_3 CA_3 120(2)
OXT_3 C_3 CA_3 115(2)
N_3 CA_3 CB_3 112.3(17)
N_3 CA_3 C_3 109(2)
CB_3 CA_3 C_3 112.7(19)
N_3 CA_3 HA_3 107.7
CB_3 CA_3 HA_3 107.7
C_3 CA_3 HA_3 107.7
CA_3 N_3 H0A_3 109.5
CA_3 N_3 H0B_3 109.5
H0A_3 N_3 H0B_3 109.5
CA_3 N_3 H0C_3 109.5
H0A_3 N_3 H0C_3 109.5
H0B_3 N_3 H0C_3 109.5
CG_3 CB_3 CA_3 115.0(19)
CG_3 CB_3 HB1_3 108.5
CA_3 CB_3 HB1_3 108.5
CG_3 CB_3 HB2_3 108.5
CA_3 CB_3 HB2_3 108.5
HB1_3 CB_3 HB2_3 107.5
CD1_3 CG_3 CD2_3 120.0
CD1_3 CG_3 CB_3 119.3(14)
CD2_3 CG_3 CB_3 120.6(13)
FD1_3 CD1_3 CG_3 121.4(12)
FD1_3 CD1_3 CE1_3 118.6(12)
CG_3 CD1_3 CE1_3 120.0
FE1_3 CE1_3 CZ_3 120.8(11)
FE1_3 CE1_3 CD1_3 119.1(11)
CZ_3 CE1_3 CD1_3 120.0
CE2_3 CZ_3 CE1_3 120.0
CE2_3 CZ_3 IZ_3 119.8(7)
CE1_3 CZ_3 IZ_3 120.0(7)
FE2_3 CE2_3 CZ_3 121.7(11)
FE2_3 CE2_3 CD2_3 118.3(11)
CZ_3 CE2_3 CD2_3 120.0
FD2_3 CD2_3 CE2_3 119.8(11)
FD2_3 CD2_3 CG_3 120.1(11)
CE2_3 CD2_3 CG_3 120.0
H1_4 O_4 H2_4 106(10)
O_5 C_5 C2_5 123(3)
O_5 C_5 C1_5 120(3)
C2_5 C_5 C1_5 117(3)
C_5 C2_5 H2A_5 109.5
C_5 C2_5 H2B_5 109.5
H2A_5 C2_5 H2B_5 109.5
C_5 C2_5 H2C_5 109.5
H2A_5 C2_5 H2C_5 109.5
H2B_5 C2_5 H2C_5 109.5
C_5 C1_5 H1A_5 109.5
C_5 C1_5 H1B_5 109.5
H1A_5 C1_5 H1B_5 109.5
C_5 C1_5 H1C_5 109.5
H1A_5 C1_5 H1C_5 109.5
H1B_5 C1_5 H1C_5 109.5

loop_
_geom_bond_atom_site_label_1
_geom_bond_atom_site_label_2
_geom_bond_distance
O_1 C_1 1.28(2)
C_1 OXT_1 1.20(2)
C_1 CA_1 1.59(3)
CA_1 N_1 1.48(3)
CA_1 CB_1 1.51(4)
CA_1 HA_1 1.0000
N_1 H0A_1 0.9100
N_1 H0B_1 0.9100
N_1 H0C_1 0.9100
CB_1 CG_1 1.56(3)
CB_1 HB1_1 0.9900
CB_1 HB2_1 0.9900
CG_1 CD1_1 1.3900
CG_1 CD2_1 1.3900
CD1_1 FD1_1 1.26(2)
CD1_1 CE1_1 1.3900
CE1_1 FE1_1 1.311(17)
CE1_1 CZ_1 1.3900
CZ_1 CE2_1 1.3900
CZ_1 IZ_1 2.111(12)
CE2_1 FE2_1 1.39(3)
CE2_1 CD2_1 1.3900
CD2_1 FD2_1 1.304(17)
O_2 C_2 1.32(3)
C_2 OXT_2 1.21(3)
C_2 CA_2 1.48(3)
CA_2 N_2 1.48(3)
CA_2 CB_2 1.52(3)
CA_2 HA_2 1.0000
N_2 H0A_2 0.9100
N_2 H0B_2 0.9100
N_2 H0C_2 0.9100
CB_2 CG_2 1.56(3)
CB_2 HB1_2 0.9900
CB_2 HB2_2 0.9900
CG_2 CD1_2 1.3900
CG_2 CD2_2 1.3900
CD1_2 FD1_2 1.319(18)
CD1_2 CE1_2 1.3900
CE1_2 FE1_2 1.307(16)
CE1_2 CZ_2 1.3900
CZ_2 CE2_2 1.3900
CZ_2 IZ_2 2.105(11)
CE2_2 FE2_2 1.282(18)
CE2_2 CD2_2 1.3900
CD2_2 FD2_2 1.306(15)
O_3 C_3 1.23(3)
C_3 OXT_3 1.28(3)
C_3 CA_3 1.54(3)
CA_3 N_3 1.48(3)
CA_3 CB_3 1.54(3)
CA_3 HA_3 1.0000
N_3 H0A_3 0.9100
N_3 H0B_3 0.9100
N_3 H0C_3 0.9100
CB_3 CG_3 1.50(2)
CB_3 HB1_3 0.9900
CB_3 HB2_3 0.9900
CG_3 CD1_3 1.3900
CG_3 CD2_3 1.3900
CD1_3 FD1_3 1.315(17)
CD1_3 CE1_3 1.3900
CE1_3 FE1_3 1.294(18)
CE1_3 CZ_3 1.3900
CZ_3 CE2_3 1.3900
CZ_3 IZ_3 2.103(8)
CE2_3 FE2_3 1.332(16)
CE2_3 CD2_3 1.3900
CD2_3 FD2_3 1.295(17)
O_4 H1_4 0.8(4)
O_4 H2_4 0.8(4)
O_5 C_5 1.23(4)
C_5 C2_5 1.48(5)
C_5 C1_5 1.56(5)
C2_5 H2A_5 0.9800
C2_5 H2B_5 0.9800
C2_5 H2C_5 0.9800
C1_5 H1A_5 0.9800
C1_5 H1B_5 0.9800
C1_5 H1C_5 0.9800

loop_
_geom_torsion_atom_site_label_1
_geom_torsion_atom_site_label_2
_geom_torsion_atom_site_label_3
_geom_torsion_atom_site_label_4
_geom_torsion
OXT_1 C_1 CA_1 N_1 151(2)
O_1 C_1 CA_1 N_1 -33(3)
OXT_1 C_1 CA_1 CB_1 -90(3)
O_1 C_1 CA_1 CB_1 86(3)
N_1 CA_1 CB_1 CG_1 178.6(17)
C_1 CA_1 CB_1 CG_1 59(2)
CA_1 CB_1 CG_1 CD1_1 77(2)
CA_1 CB_1 CG_1 CD2_1 -102(2)
CD2_1 CG_1 CD1_1 FD1_1 -180(2)
CB_1 CG_1 CD1_1 FD1_1 1(2)
CD2_1 CG_1 CD1_1 CE1_1 0.0
CB_1 CG_1 CD1_1 CE1_1 -179.0(19)
FD1_1 CD1_1 CE1_1 FE1_1 -2(2)
CG_1 CD1_1 CE1_1 FE1_1 178(2)
FD1_1 CD1_1 CE1_1 CZ_1 180.0(19)
CG_1 CD1_1 CE1_1 CZ_1 0.0
FE1_1 CE1_1 CZ_1 CE2_1 -179(2)
CD1_1 CE1_1 CZ_1 CE2_1 0.0
FE1_1 CE1_1 CZ_1 IZ_1 0.4(18)
CD1_1 CE1_1 CZ_1 IZ_1 178.9(14)
CE1_1 CZ_1 CE2_1 FE2_1 177(2)
IZ_1 CZ_1 CE2_1 FE2_1 -2(2)
CE1_1 CZ_1 CE2_1 CD2_1 0.0
IZ_1 CZ_1 CE2_1 CD2_1 -179.0(14)
FE2_1 CE2_1 CD2_1 FD2_1 -1(2)
CZ_1 CE2_1 CD2_1 FD2_1 176(2)
FE2_1 CE2_1 CD2_1 CG_1 -177(2)
CZ_1 CE2_1 CD2_1 CG_1 0.0
CD1_1 CG_1 CD2_1 FD2_1 -176(2)
CB_1 CG_1 CD2_1 FD2_1 3(2)
CD1_1 CG_1 CD2_1 CE2_1 0.0
CB_1 CG_1 CD2_1 CE2_1 179.0(19)
OXT_2 C_2 CA_2 N_2 162.7(19)
O_2 C_2 CA_2 N_2 -15(3)
OXT_2 C_2 CA_2 CB_2 -77(2)
O_2 C_2 CA_2 CB_2 106(2)
N_2 CA_2 CB_2 CG_2 178.0(16)
C_2 CA_2 CB_2 CG_2 56(2)
CA_2 CB_2 CG_2 CD1_2 80.0(19)
CA_2 CB_2 CG_2 CD2_2 -99.7(17)
CD2_2 CG_2 CD1_2 FD1_2 177.5(16)
CB_2 CG_2 CD1_2 FD1_2 -2.3(18)
CD2_2 CG_2 CD1_2 CE1_2 0.0
CB_2 CG_2 CD1_2 CE1_2 -179.8(16)
FD1_2 CD1_2 CE1_2 FE1_2 -1.2(17)
CG_2 CD1_2 CE1_2 FE1_2 176.4(16)
FD1_2 CD1_2 CE1_2 CZ_2 -177.5(15)
CG_2 CD1_2 CE1_2 CZ_2 0.0
FE1_2 CE1_2 CZ_2 CE2_2 -176.3(16)
CD1_2 CE1_2 CZ_2 CE2_2 0.0
FE1_2 CE1_2 CZ_2 IZ_2 4.9(15)
CD1_2 CE1_2 CZ_2 IZ_2 -178.8(11)
CE1_2 CZ_2 CE2_2 FE2_2 -177.4(17)
IZ_2 CZ_2 CE2_2 FE2_2 1.4(16)
CE1_2 CZ_2 CE2_2 CD2_2 0.0
IZ_2 CZ_2 CE2_2 CD2_2 178.8(11)
FE2_2 CE2_2 CD2_2 FD2_2 -4.5(18)
CZ_2 CE2_2 CD2_2 FD2_2 178.1(16)
FE2_2 CE2_2 CD2_2 CG_2 177.4(17)
CZ_2 CE2_2 CD2_2 CG_2 0.0
CD1_2 CG_2 CD2_2 FD2_2 -178.0(17)
CB_2 CG_2 CD2_2 FD2_2 1.8(18)
CD1_2 CG_2 CD2_2 CE2_2 0.0
CB_2 CG_2 CD2_2 CE2_2 179.8(16)
O_3 C_3 CA_3 N_3 -10(2)
OXT_3 C_3 CA_3 N_3 171.1(15)
O_3 C_3 CA_3 CB_3 115(2)
OXT_3 C_3 CA_3 CB_3 -64(2)
N_3 CA_3 CB_3 CG_3 63(2)
C_3 CA_3 CB_3 CG_3 -60(3)
CA_3 CB_3 CG_3 CD1_3 97(2)
CA_3 CB_3 CG_3 CD2_3 -87(2)
CD2_3 CG_3 CD1_3 FD1_3 -178.8(17)
CB_3 CG_3 CD1_3 FD1_3 -2.4(19)
CD2_3 CG_3 CD1_3 CE1_3 0.0
CB_3 CG_3 CD1_3 CE1_3 176.4(17)
FD1_3 CD1_3 CE1_3 FE1_3 -3.0(18)
CG_3 CD1_3 CE1_3 FE1_3 178.2(16)
FD1_3 CD1_3 CE1_3 CZ_3 178.8(17)
CG_3 CD1_3 CE1_3 CZ_3 0.0
FE1_3 CE1_3 CZ_3 CE2_3 -178.1(16)
CD1_3 CE1_3 CZ_3 CE2_3 0.0
FE1_3 CE1_3 CZ_3 IZ_3 7.2(15)
CD1_3 CE1_3 CZ_3 IZ_3 -174.7(11)
CE1_3 CZ_3 CE2_3 FE2_3 -178.8(17)
IZ_3 CZ_3 CE2_3 FE2_3 -4.1(16)
CE1_3 CZ_3 CE2_3 CD2_3 0.0
IZ_3 CZ_3 CE2_3 CD2_3 174.7(11)
FE2_3 CE2_3 CD2_3 FD2_3 2.0(17)
CZ_3 CE2_3 CD2_3 FD2_3 -176.8(17)
FE2_3 CE2_3 CD2_3 CG_3 178.8(16)
CZ_3 CE2_3 CD2_3 CG_3 0.0
CD1_3 CG_3 CD2_3 FD2_3 176.8(16)
CB_3 CG_3 CD2_3 FD2_3 0.5(18)
CD1_3 CG_3 CD2_3 CE2_3 0.0
CB_3 CG_3 CD2_3 CE2_3 -176.4(17)
